data_4126839
loop_
_publ_author_name
'Taylor, Laurence J.'
'B\"uhl, Michael'
'Chalmers, Brian A.'
'Ray, Matthew J.'
'Wawrzyniak, Piotr'
'Walton, John C.'
'Cordes, David B.'
'Slawin, Alexandra M. Z.'
'Woollins, J. Derek'
'Kilian, Petr'

_publ_section_title
;
 Dealkanative Main Group Couplings Across the peri-Gap.
;
_journal_name_full 'Journal of the American Chemical Society'
_journal_paper_doi 10.1021/jacs.7b08682
_journal_year 2017
_chemical_formula_moiety 'C21 H20 As P'
_chemical_formula_sum 'C21 H20 As P'
_chemical_formula_weight 378.28
_space_group_crystal_system triclinic
_space_group_IT_number 2
_space_group_name_Hall '-P 1'
_space_group_name_H-M_alt 'P -1'
_symmetry_space_group_name_Hall '-P 1'
_symmetry_space_group_name_H-M 'P -1'
_atom_sites_solution_hydrogens geom
_atom_sites_solution_primary direct
_atom_sites_solution_secondary difmap
_audit_creation_date 2014-12-02
_audit_creation_method 'by CrystalStructure 4.1'
_cell_angle_alpha 84.892(11)
_cell_angle_beta 83.6167(10)
_cell_angle_gamma 70.879(8)
_cell_formula_units_Z 4
_cell_length_a 8.1289(17)
_cell_length_b 11.214(2)
_cell_length_c 20.239(5)
_cell_measurement_reflns_used 5220
_cell_measurement_temperature 93
_cell_measurement_theta_max 27.60
_cell_measurement_theta_min 2.10
_cell_volume 1729.6(6)
_computing_cell_refinement 'CrystalClear-SM Expert 2.1 b32'
_computing_data_collection 'CrystalClear-SM Expert 2.1 b32 (Rigaku, 2014)'
_computing_data_reduction 'CrystalClear-SM Expert 2.1 b32'
_computing_molecular_graphics 'CrystalStructure 4.1'
_computing_publication_material 'CrystalStructure 4.1 (Rigaku, 2014)'
_computing_structure_refinement 'SHELXL2013 (Sheldrick, 2008)'
_computing_structure_solution 'SIR2011 (Burla, et al., 2012)'
_diffrn_ambient_temperature 93
_diffrn_detector_area_resol_mean 5.814
_diffrn_measured_fraction_theta_full 0.993
_diffrn_measured_fraction_theta_max 0.987
_diffrn_measurement_device_type 'Rigaku XtaLAB P200'
_diffrn_measurement_method \w
_diffrn_radiation_type 'Mo K\a'
_diffrn_radiation_wavelength 0.71075
_diffrn_reflns_av_R_equivalents 0.0664
_diffrn_reflns_Laue_measured_fraction_full 0.993
_diffrn_reflns_Laue_measured_fraction_max 0.987
_diffrn_reflns_limit_h_max 9
_diffrn_reflns_limit_h_min -9
_diffrn_reflns_limit_k_max 13
_diffrn_reflns_limit_k_min -13
_diffrn_reflns_limit_l_max 24
_diffrn_reflns_limit_l_min -24
_diffrn_reflns_number 24148
_diffrn_reflns_point_group_measured_fraction_full 0.993
_diffrn_reflns_point_group_measured_fraction_max 0.987
_diffrn_reflns_theta_full 25.242
_diffrn_reflns_theta_max 25.404
_diffrn_reflns_theta_min 1.925
_diffrn_standards_number 0
_exptl_absorpt_coefficient_mu 2.055
_exptl_absorpt_correction_T_max 0.940
_exptl_absorpt_correction_T_min 0.574
_exptl_absorpt_correction_type multi-scan
_exptl_absorpt_process_details 'REQAB (Rigaku, 1998)'
_exptl_crystal_colour colorless
_exptl_crystal_density_diffrn 1.453
_exptl_crystal_density_method 'not measured'
_exptl_crystal_description prism
_exptl_crystal_F_000 776.00
_exptl_crystal_size_max 0.100
_exptl_crystal_size_mid 0.080
_exptl_crystal_size_min 0.030
_refine_diff_density_max 0.76
_refine_diff_density_min -0.55
_refine_ls_extinction_method none
_refine_ls_goodness_of_fit_ref 0.919
_refine_ls_hydrogen_treatment constr
_refine_ls_number_parameters 419
_refine_ls_number_reflns 6291
_refine_ls_number_restraints 0
_refine_ls_R_factor_all 0.0335
_refine_ls_R_factor_gt 0.0278
_refine_ls_shift/su_max 0.000
_refine_ls_structure_factor_coef Fsqd
_refine_ls_weighting_details 'w = 1/[\s^2^(Fo^2^)+(0.0217P)^2^] where P=(Fo^2^+2Fc^2^)/3'
_refine_ls_weighting_scheme calc
_refine_ls_wR_factor_gt 0.0645
_refine_ls_wR_factor_ref 0.0659
_reflns_number_gt 5185
_reflns_number_total 6291
_reflns_threshold_expression F^2^>2.0\s(F^2^)
_cod_data_source_file ja7b08682_si_008.cif
_cod_data_source_block 10
_cod_database_code 4126839

loop_
_space_group_symop_id
_space_group_symop_operation_xyz
1 +X,+Y,+Z
2 -X,-Y,-Z

loop_
_atom_site_label
_atom_site_type_symbol
_atom_site_fract_x
_atom_site_fract_y
_atom_site_fract_z
_atom_site_U_iso_or_equiv
_atom_site_adp_type
_atom_site_occupancy
_atom_site_site_symmetry_order
_atom_site_calc_flag
_atom_site_refinement_flags_posn
_atom_site_refinement_flags_adp
As1 As 0.06729(3) 0.28848(2) 0.33200(2) 0.01455(7) Uani 1 1 d . .
As31 As 0.10438(3) 0.72643(2) 0.15867(2) 0.01560(7) Uani 1 1 d . .
P9 P -0.17570(8) 0.24798(6) 0.39592(3) 0.01568(13) Uani 1 1 d . .
P39 P 0.09782(8) 0.59718(6) 0.07209(3) 0.01501(13) Uani 1 1 d . .
C1 C 0.1454(3) 0.3262(2) 0.41337(11) 0.0145(5) Uani 1 1 d . .
C2 C 0.2868(3) 0.3670(2) 0.41602(12) 0.0173(5) Uani 1 1 d . .
H2 H 0.3535 0.3782 0.3758 0.021 Uiso 1 1 calc R U
C3 C 0.3363(3) 0.3929(2) 0.47715(12) 0.0181(5) Uani 1 1 d . .
H3 H 0.4346 0.4207 0.4775 0.022 Uiso 1 1 calc R U
C4 C 0.2401(3) 0.3771(2) 0.53558(11) 0.0148(5) Uani 1 1 d . .
C5 C 0.0959(3) 0.3342(2) 0.53275(12) 0.0143(5) Uani 1 1 d . .
C6 C 0.0107(3) 0.3185(2) 0.59578(12) 0.0161(5) Uani 1 1 d . .
C7 C -0.1316(3) 0.2769(2) 0.59871(12) 0.0180(5) Uani 1 1 d . .
H7 H -0.1911 0.2638 0.6404 0.022 Uiso 1 1 calc R U
C8 C -0.1890(3) 0.2535(2) 0.53854(12) 0.0178(5) Uani 1 1 d . .
H8 H -0.2908 0.2288 0.5410 0.021 Uiso 1 1 calc R U
C9 C -0.1023(3) 0.2653(2) 0.47645(11) 0.0148(5) Uani 1 1 d . .
C10 C 0.0451(3) 0.3082(2) 0.47345(11) 0.0138(5) Uani 1 1 d . .
C11 C 0.2522(3) 0.3977(2) 0.60753(11) 0.0175(5) Uani 1 1 d . .
H11A H 0.2317 0.4881 0.6138 0.021 Uiso 1 1 calc R U
H11B H 0.3688 0.3478 0.6218 0.021 Uiso 1 1 calc R U
C12 C 0.1060(3) 0.3520(2) 0.64817(12) 0.0190(5) Uani 1 1 d . .
H12A H 0.1579 0.2772 0.6780 0.023 Uiso 1 1 calc R U
H12B H 0.0254 0.4200 0.6753 0.023 Uiso 1 1 calc R U
C13 C 0.2334(3) 0.1181(2) 0.32098(11) 0.0150(5) Uani 1 1 d . .
C14 C 0.2520(3) 0.0674(2) 0.25913(12) 0.0178(5) Uani 1 1 d . .
H14 H 0.1865 0.1161 0.2244 0.021 Uiso 1 1 calc R U
C15 C 0.3647(3) -0.0529(2) 0.24771(12) 0.0194(5) Uani 1 1 d . .
H15 H 0.3747 -0.0867 0.2055 0.023 Uiso 1 1 calc R U
C16 C 0.4630(3) -0.1242(2) 0.29763(12) 0.0181(5) Uani 1 1 d . .
H16 H 0.5399 -0.2071 0.2899 0.022 Uiso 1 1 calc R U
C17 C 0.4486(3) -0.0741(2) 0.35907(12) 0.0182(5) Uani 1 1 d . .
H17 H 0.5172 -0.1225 0.3932 0.022 Uiso 1 1 calc R U
C18 C 0.3346(3) 0.0461(2) 0.37102(11) 0.0161(5) Uani 1 1 d . .
H18 H 0.3253 0.0797 0.4133 0.019 Uiso 1 1 calc R U
C19 C -0.1302(3) 0.0746(2) 0.39026(12) 0.0181(5) Uani 1 1 d . .
H19 H -0.0026 0.0299 0.3935 0.022 Uiso 1 1 calc R U
C20 C -0.2343(3) 0.0244(2) 0.44687(12) 0.0217(5) Uani 1 1 d . .
H20A H -0.1920 0.0309 0.4895 0.026 Uiso 1 1 calc R U
H20B H -0.2195 -0.0643 0.4406 0.026 Uiso 1 1 calc R U
H20C H -0.3584 0.0743 0.4469 0.026 Uiso 1 1 calc R U
C21 C -0.1796(3) 0.0550(3) 0.32169(13) 0.0259(6) Uani 1 1 d . .
H21A H -0.3047 0.0982 0.3185 0.031 Uiso 1 1 calc R U
H21B H -0.1530 -0.0356 0.3164 0.031 Uiso 1 1 calc R U
H21C H -0.1124 0.0898 0.2866 0.031 Uiso 1 1 calc R U
C31 C 0.1516(3) 0.8489(2) 0.09041(12) 0.0158(5) Uani 1 1 d . .
C32 C 0.1552(3) 0.9680(2) 0.10197(13) 0.0205(5) Uani 1 1 d . .
H32 H 0.1239 0.9970 0.1457 0.025 Uiso 1 1 calc R U
C33 C 0.2039(3) 1.0478(2) 0.05076(14) 0.0245(6) Uani 1 1 d . .
H33 H 0.2069 1.1284 0.0605 0.029 Uiso 1 1 calc R U
C34 C 0.2467(3) 1.0079(2) -0.01314(13) 0.0215(6) Uani 1 1 d . .
C35 C 0.2342(3) 0.8894(2) -0.02555(12) 0.0172(5) Uani 1 1 d . .
C36 C 0.2701(3) 0.8616(2) -0.09330(12) 0.0208(5) Uani 1 1 d . .
C37 C 0.2563(3) 0.7503(2) -0.11096(12) 0.0224(6) Uani 1 1 d . .
H37 H 0.2784 0.7290 -0.1562 0.027 Uiso 1 1 calc R U
C38 C 0.2088(3) 0.6671(2) -0.06140(12) 0.0190(5) Uani 1 1 d . .
H38 H 0.1972 0.5913 -0.0747 0.023 Uiso 1 1 calc R U
C39 C 0.1786(3) 0.6916(2) 0.00577(11) 0.0151(5) Uani 1 1 d . .
C40 C 0.1893(3) 0.8081(2) 0.02447(12) 0.0145(5) Uani 1 1 d . .
C41 C 0.3050(3) 1.0653(3) -0.07857(14) 0.0280(6) Uani 1 1 d . .
H41A H 0.4210 1.0750 -0.0764 0.034 Uiso 1 1 calc R U
H41B H 0.2201 1.1493 -0.0891 0.034 Uiso 1 1 calc R U
C42 C 0.3141(3) 0.9712(3) -0.13213(14) 0.0305(7) Uani 1 1 d . .
H42A H 0.2285 1.0114 -0.1652 0.037 Uiso 1 1 calc R U
H42B H 0.4326 0.9420 -0.1556 0.037 Uiso 1 1 calc R U
C43 C 0.3449(3) 0.6464(2) 0.18466(11) 0.0149(5) Uani 1 1 d . .
C44 C 0.3692(3) 0.5656(2) 0.24151(12) 0.0186(5) Uani 1 1 d . .
H44 H 0.2711 0.5507 0.2665 0.022 Uiso 1 1 calc R U
C45 C 0.5362(3) 0.5060(2) 0.26226(12) 0.0211(5) Uani 1 1 d . .
H45 H 0.5517 0.4500 0.3008 0.025 Uiso 1 1 calc R U
C46 C 0.6794(3) 0.5290(2) 0.22636(12) 0.0188(5) Uani 1 1 d . .
H46 H 0.7933 0.4887 0.2403 0.023 Uiso 1 1 calc R U
C47 C 0.6558(3) 0.6106(2) 0.17022(12) 0.0170(5) Uani 1 1 d . .
H47 H 0.7537 0.6270 0.1459 0.020 Uiso 1 1 calc R U
C48 C 0.4892(3) 0.6690(2) 0.14918(11) 0.0156(5) Uani 1 1 d . .
H48 H 0.4743 0.7245 0.1104 0.019 Uiso 1 1 calc R U
C49 C 0.2848(3) 0.4493(2) 0.08586(11) 0.0165(5) Uani 1 1 d . .
H49 H 0.3864 0.4717 0.0981 0.020 Uiso 1 1 calc R U
C50 C 0.3380(3) 0.3760(2) 0.02228(12) 0.0215(5) Uani 1 1 d . .
H50A H 0.2354 0.3622 0.0074 0.026 Uiso 1 1 calc R U
H50B H 0.4267 0.2943 0.0314 0.026 Uiso 1 1 calc R U
H50C H 0.3862 0.4248 -0.0126 0.026 Uiso 1 1 calc R U
C51 C 0.2250(3) 0.3712(2) 0.14360(13) 0.0238(6) Uani 1 1 d . .
H51A H 0.3235 0.2966 0.1549 0.029 Uiso 1 1 calc R U
H51B H 0.1307 0.3442 0.1305 0.029 Uiso 1 1 calc R U
H51C H 0.1824 0.4226 0.1824 0.029 Uiso 1 1 calc R U

loop_
_atom_site_aniso_label
_atom_site_aniso_U_11
_atom_site_aniso_U_22
_atom_site_aniso_U_33
_atom_site_aniso_U_23
_atom_site_aniso_U_13
_atom_site_aniso_U_12
As1 0.01572(13) 0.01402(14) 0.01298(12) 0.00011(10) -0.00192(9) -0.00352(10)
As31 0.01017(12) 0.02004(15) 0.01390(13) -0.00176(10) -0.00087(9) -0.00104(10)
P9 0.0139(3) 0.0164(3) 0.0172(3) -0.0006(3) -0.0028(2) -0.0049(3)
P39 0.0117(3) 0.0170(3) 0.0155(3) -0.0001(2) -0.0012(2) -0.0037(2)
C1 0.0158(12) 0.0117(12) 0.0151(12) -0.0014(9) -0.0013(9) -0.0028(10)
C2 0.0170(12) 0.0166(13) 0.0175(12) 0.0004(10) 0.0025(10) -0.0057(10)
C3 0.0139(12) 0.0165(13) 0.0254(13) -0.0021(10) -0.0026(10) -0.0064(10)
C4 0.0148(12) 0.0093(12) 0.0181(12) -0.0004(10) -0.0045(9) 0.0001(9)
C5 0.0133(11) 0.0090(12) 0.0187(12) -0.0013(9) -0.0011(9) -0.0008(9)
C6 0.0184(12) 0.0104(12) 0.0174(12) -0.0020(10) -0.0006(10) -0.0017(10)
C7 0.0193(12) 0.0170(13) 0.0156(12) -0.0016(10) 0.0039(10) -0.0045(10)
C8 0.0140(12) 0.0158(13) 0.0238(13) -0.0006(10) -0.0002(10) -0.0057(10)
C9 0.0139(11) 0.0114(12) 0.0187(12) -0.0025(10) -0.0018(9) -0.0028(9)
C10 0.0130(11) 0.0080(12) 0.0185(12) -0.0017(9) -0.0013(9) -0.0003(9)
C11 0.0173(12) 0.0151(13) 0.0200(13) -0.0019(10) -0.0058(10) -0.0032(10)
C12 0.0208(13) 0.0190(14) 0.0153(12) -0.0015(10) -0.0022(10) -0.0036(11)
C13 0.0132(11) 0.0137(13) 0.0184(12) -0.0011(10) 0.0003(9) -0.0051(10)
C14 0.0177(12) 0.0206(14) 0.0148(12) 0.0019(10) -0.0041(10) -0.0055(10)
C15 0.0197(13) 0.0211(14) 0.0182(12) -0.0046(10) -0.0001(10) -0.0071(11)
C16 0.0145(12) 0.0145(13) 0.0241(13) -0.0026(10) -0.0002(10) -0.0032(10)
C17 0.0148(12) 0.0190(14) 0.0202(12) 0.0044(10) -0.0045(10) -0.0049(10)
C18 0.0164(12) 0.0207(14) 0.0129(11) -0.0022(10) -0.0005(9) -0.0081(10)
C19 0.0176(12) 0.0159(13) 0.0217(13) -0.0026(10) -0.0016(10) -0.0061(10)
C20 0.0242(13) 0.0181(14) 0.0253(14) 0.0004(11) -0.0032(11) -0.0105(11)
C21 0.0298(15) 0.0282(16) 0.0252(14) -0.0066(12) -0.0009(11) -0.0162(12)
C31 0.0081(11) 0.0177(13) 0.0194(12) -0.0010(10) -0.0048(9) 0.0000(9)
C32 0.0156(12) 0.0190(14) 0.0253(14) -0.0036(11) -0.0091(10) -0.0006(10)
C33 0.0171(13) 0.0142(14) 0.0422(16) -0.0007(12) -0.0139(12) -0.0017(10)
C34 0.0083(11) 0.0171(14) 0.0375(15) 0.0066(11) -0.0082(10) -0.0018(10)
C35 0.0077(11) 0.0160(13) 0.0244(13) 0.0035(10) -0.0037(9) 0.0003(10)
C36 0.0101(11) 0.0220(15) 0.0231(13) 0.0069(11) 0.0008(10) 0.0017(10)
C37 0.0178(12) 0.0267(15) 0.0148(12) 0.0018(11) 0.0008(10) 0.0022(11)
C38 0.0166(12) 0.0181(14) 0.0195(12) -0.0015(10) -0.0041(10) -0.0011(10)
C39 0.0094(11) 0.0154(13) 0.0183(12) 0.0013(10) -0.0028(9) -0.0010(9)
C40 0.0066(10) 0.0150(13) 0.0193(12) 0.0012(10) -0.0039(9) 0.0002(9)
C41 0.0142(13) 0.0228(15) 0.0443(17) 0.0135(13) -0.0072(12) -0.0047(11)
C42 0.0216(14) 0.0283(17) 0.0330(16) 0.0131(13) 0.0043(12) -0.0025(12)
C43 0.0126(11) 0.0164(13) 0.0144(11) -0.0035(10) -0.0024(9) -0.0019(10)
C44 0.0148(12) 0.0239(15) 0.0176(12) -0.0007(10) 0.0006(10) -0.0075(11)
C45 0.0210(13) 0.0250(15) 0.0162(12) 0.0043(11) -0.0067(10) -0.0057(11)
C46 0.0138(12) 0.0208(14) 0.0202(13) -0.0037(10) -0.0056(10) -0.0016(10)
C47 0.0126(11) 0.0190(14) 0.0196(12) -0.0032(10) -0.0007(9) -0.0052(10)
C48 0.0167(12) 0.0164(13) 0.0134(11) -0.0006(10) -0.0016(9) -0.0047(10)
C49 0.0138(11) 0.0164(13) 0.0183(12) 0.0011(10) -0.0027(10) -0.0034(10)
C50 0.0190(13) 0.0183(14) 0.0244(13) -0.0015(11) -0.0045(10) -0.0012(11)
C51 0.0255(14) 0.0183(14) 0.0272(14) 0.0041(11) -0.0027(11) -0.0075(11)

loop_
_atom_type_symbol
_atom_type_description
_atom_type_scat_dispersion_real
_atom_type_scat_dispersion_imag
_atom_type_scat_source
C C 0.0033 0.0016
;
International Tables for Crystallography
(Vol. C, Tables 4.2.6.8 and 6.1.1.4)
;
H H 0.0000 0.0000
;
International Tables for Crystallography
(Vol. C, Table 6.1.1.4)
;
As As 0.0499 2.0058
;
International Tables for Crystallography
(Vol. C, Tables 4.2.6.8 and 6.1.1.4)
;
P P 0.1023 0.0942
;
International Tables for Crystallography
(Vol. C, Tables 4.2.6.8 and 6.1.1.4)
;

loop_
_geom_angle_atom_site_label_1
_geom_angle_atom_site_label_2
_geom_angle_atom_site_label_3
_geom_angle
C1 As1 C13 98.78(9)
C1 As1 P9 89.66(7)
C13 As1 P9 102.59(7)
C31 As31 C43 98.11(9)
C31 As31 P39 88.75(7)
C43 As31 P39 101.63(7)
C9 P9 C19 105.59(11)
C9 P9 As1 94.05(8)
C19 P9 As1 103.83(8)
C39 P39 C49 105.99(11)
C39 P39 As31 94.45(8)
C49 P39 As31 103.82(8)
C2 C1 C10 119.4(2)
C2 C1 As1 125.11(18)
C10 C1 As1 115.46(16)
C1 C2 C3 122.1(2)
C1 C2 H2 118.9
C3 C2 H2 118.9
C4 C3 C2 119.2(2)
C4 C3 H3 120.4
C2 C3 H3 120.4
C3 C4 C5 118.5(2)
C3 C4 C11 133.4(2)
C5 C4 C11 108.2(2)
C10 C5 C6 123.5(2)
C10 C5 C4 123.3(2)
C6 C5 C4 113.2(2)
C7 C6 C5 118.0(2)
C7 C6 C12 133.6(2)
C5 C6 C12 108.4(2)
C6 C7 C8 119.4(2)
C6 C7 H7 120.3
C8 C7 H7 120.3
C9 C8 C7 122.7(2)
C9 C8 H8 118.6
C7 C8 H8 118.6
C8 C9 C10 117.8(2)
C8 C9 P9 125.56(17)
C10 C9 P9 116.28(17)
C5 C10 C9 118.5(2)
C5 C10 C1 117.4(2)
C9 C10 C1 124.0(2)
C4 C11 C12 105.27(18)
C4 C11 H11A 110.7
C12 C11 H11A 110.7
C4 C11 H11B 110.7
C12 C11 H11B 110.7
H11A C11 H11B 108.8
C6 C12 C11 104.75(18)
C6 C12 H12A 110.8
C11 C12 H12A 110.8
C6 C12 H12B 110.8
C11 C12 H12B 110.8
H12A C12 H12B 108.9
C14 C13 C18 118.7(2)
C14 C13 As1 117.39(17)
C18 C13 As1 123.90(18)
C15 C14 C13 120.9(2)
C15 C14 H14 119.6
C13 C14 H14 119.6
C14 C15 C16 120.2(2)
C14 C15 H15 119.9
C16 C15 H15 119.9
C15 C16 C17 119.7(2)
C15 C16 H16 120.2
C17 C16 H16 120.2
C18 C17 C16 120.4(2)
C18 C17 H17 119.8
C16 C17 H17 119.8
C17 C18 C13 120.1(2)
C17 C18 H18 119.9
C13 C18 H18 119.9
C20 C19 C21 111.58(19)
C20 C19 P9 110.25(17)
C21 C19 P9 107.36(17)
C20 C19 H19 109.2
C21 C19 H19 109.2
P9 C19 H19 109.2
C19 C20 H20A 109.5
C19 C20 H20B 109.5
H20A C20 H20B 109.5
C19 C20 H20C 109.5
H20A C20 H20C 109.5
H20B C20 H20C 109.5
C19 C21 H21A 109.5
C19 C21 H21B 109.5
H21A C21 H21B 109.5
C19 C21 H21C 109.5
H21A C21 H21C 109.5
H21B C21 H21C 109.5
C32 C31 C40 118.8(2)
C32 C31 As31 125.41(18)
C40 C31 As31 115.73(17)
C31 C32 C33 122.3(2)
C31 C32 H32 118.9
C33 C32 H32 118.9
C34 C33 C32 119.5(2)
C34 C33 H33 120.2
C32 C33 H33 120.2
C33 C34 C35 118.2(2)
C33 C34 C41 134.0(2)
C35 C34 C41 107.8(2)
C40 C35 C36 123.4(2)
C40 C35 C34 123.2(2)
C36 C35 C34 113.4(2)
C37 C36 C35 118.0(2)
C37 C36 C42 133.8(2)
C35 C36 C42 108.3(2)
C36 C37 C38 119.7(2)
C36 C37 H37 120.2
C38 C37 H37 120.2
C39 C38 C37 122.8(2)
C39 C38 H38 118.6
C37 C38 H38 118.6
C38 C39 C40 117.9(2)
C38 C39 P39 125.77(19)
C40 C39 P39 115.86(17)
C35 C40 C31 117.9(2)
C35 C40 C39 118.1(2)
C31 C40 C39 123.9(2)
C34 C41 C42 105.6(2)
C34 C41 H41A 110.6
C42 C41 H41A 110.6
C34 C41 H41B 110.6
C42 C41 H41B 110.6
H41A C41 H41B 108.7
C36 C42 C41 104.8(2)
C36 C42 H42A 110.8
C41 C42 H42A 110.8
C36 C42 H42B 110.8
C41 C42 H42B 110.8
H42A C42 H42B 108.9
C44 C43 C48 119.0(2)
C44 C43 As31 118.13(17)
C48 C43 As31 122.84(18)
C43 C44 C45 120.7(2)
C43 C44 H44 119.6
C45 C44 H44 119.6
C46 C45 C44 119.7(2)
C46 C45 H45 120.1
C44 C45 H45 120.1
C47 C46 C45 119.8(2)
C47 C46 H46 120.1
C45 C46 H46 120.1
C46 C47 C48 120.4(2)
C46 C47 H47 119.8
C48 C47 H47 119.8
C47 C48 C43 120.3(2)
C47 C48 H48 119.9
C43 C48 H48 119.9
C51 C49 C50 111.2(2)
C51 C49 P39 107.41(16)
C50 C49 P39 110.05(16)
C51 C49 H49 109.4
C50 C49 H49 109.4
P39 C49 H49 109.4
C49 C50 H50A 109.5
C49 C50 H50B 109.5
H50A C50 H50B 109.5
C49 C50 H50C 109.5
H50A C50 H50C 109.5
H50B C50 H50C 109.5
C49 C51 H51A 109.5
C49 C51 H51B 109.5
H51A C51 H51B 109.5
C49 C51 H51C 109.5
H51A C51 H51C 109.5
H51B C51 H51C 109.5

loop_
_geom_bond_atom_site_label_1
_geom_bond_atom_site_label_2
_geom_bond_distance
As1 C1 1.956(2)
As1 C13 1.960(2)
As1 P9 2.3867(7)
As31 C31 1.957(2)
As31 C43 1.974(2)
As31 P39 2.3871(8)
P9 C9 1.844(2)
P9 C19 1.868(2)
P39 C39 1.833(2)
P39 C49 1.871(2)
C1 C2 1.377(3)
C1 C10 1.424(3)
C2 C3 1.424(3)
C2 H2 0.9500
C3 C4 1.374(3)
C3 H3 0.9500
C4 C5 1.413(3)
C4 C11 1.513(3)
C5 C10 1.396(3)
C5 C6 1.408(3)
C6 C7 1.377(3)
C6 C12 1.520(3)
C7 C8 1.426(3)
C7 H7 0.9500
C8 C9 1.389(3)
C8 H8 0.9500
C9 C10 1.423(3)
C11 C12 1.567(3)
C11 H11A 0.9900
C11 H11B 0.9900
C12 H12A 0.9900
C12 H12B 0.9900
C13 C14 1.393(3)
C13 C18 1.400(3)
C14 C15 1.382(3)
C14 H14 0.9500
C15 C16 1.384(3)
C15 H15 0.9500
C16 C17 1.387(3)
C16 H16 0.9500
C17 C18 1.388(3)
C17 H17 0.9500
C18 H18 0.9500
C19 C20 1.526(3)
C19 C21 1.540(3)
C19 H19 1.0000
C20 H20A 0.9800
C20 H20B 0.9800
C20 H20C 0.9800
C21 H21A 0.9800
C21 H21B 0.9800
C21 H21C 0.9800
C31 C32 1.386(3)
C31 C40 1.418(3)
C32 C33 1.417(4)
C32 H32 0.9500
C33 C34 1.377(4)
C33 H33 0.9500
C34 C35 1.411(3)
C34 C41 1.517(4)
C35 C40 1.400(3)
C35 C36 1.411(3)
C36 C37 1.371(4)
C36 C42 1.519(3)
C37 C38 1.417(3)
C37 H37 0.9500
C38 C39 1.390(3)
C38 H38 0.9500
C39 C40 1.424(3)
C41 C42 1.559(4)
C41 H41A 0.9900
C41 H41B 0.9900
C42 H42A 0.9900
C42 H42B 0.9900
C43 C44 1.390(3)
C43 C48 1.390(3)
C44 C45 1.396(3)
C44 H44 0.9500
C45 C46 1.387(3)
C45 H45 0.9500
C46 C47 1.384(3)
C46 H46 0.9500
C47 C48 1.393(3)
C47 H47 0.9500
C48 H48 0.9500
C49 C51 1.530(3)
C49 C50 1.533(3)
C49 H49 1.0000
C50 H50A 0.9800
C50 H50B 0.9800
C50 H50C 0.9800
C51 H51A 0.9800
C51 H51B 0.9800
C51 H51C 0.9800

loop_
_geom_torsion_atom_site_label_1
_geom_torsion_atom_site_label_2
_geom_torsion_atom_site_label_3
_geom_torsion_atom_site_label_4
_geom_torsion
C10 C1 C2 C3 -0.4(4)
As1 C1 C2 C3 179.91(18)
C1 C2 C3 C4 -0.2(4)
C2 C3 C4 C5 0.7(3)
C2 C3 C4 C11 -178.6(2)
C3 C4 C5 C10 -0.6(4)
C11 C4 C5 C10 178.8(2)
C3 C4 C5 C6 178.4(2)
C11 C4 C5 C6 -2.2(3)
C10 C5 C6 C7 -1.0(4)
C4 C5 C6 C7 -179.9(2)
C10 C5 C6 C12 178.1(2)
C4 C5 C6 C12 -0.8(3)
C5 C6 C7 C8 -1.1(3)
C12 C6 C7 C8 -179.9(2)
C6 C7 C8 C9 3.0(4)
C7 C8 C9 C10 -2.9(4)
C7 C8 C9 P9 -175.44(18)
C19 P9 C9 C8 -74.7(2)
As1 P9 C9 C8 179.7(2)
C19 P9 C9 C10 112.63(19)
As1 P9 C9 C10 7.05(18)
C6 C5 C10 C9 1.1(4)
C4 C5 C10 C9 180.0(2)
C6 C5 C10 C1 -178.8(2)
C4 C5 C10 C1 0.0(3)
C8 C9 C10 C5 0.8(3)
P9 C9 C10 C5 174.07(17)
C8 C9 C10 C1 -179.3(2)
P9 C9 C10 C1 -6.0(3)
C2 C1 C10 C5 0.5(3)
As1 C1 C10 C5 -179.83(16)
C2 C1 C10 C9 -179.5(2)
As1 C1 C10 C9 0.3(3)
C3 C4 C11 C12 -176.5(3)
C5 C4 C11 C12 4.2(2)
C7 C6 C12 C11 -177.7(3)
C5 C6 C12 C11 3.4(3)
C4 C11 C12 C6 -4.5(2)
C18 C13 C14 C15 1.7(4)
As1 C13 C14 C15 -179.08(18)
C13 C14 C15 C16 -1.0(4)
C14 C15 C16 C17 -0.4(4)
C15 C16 C17 C18 0.9(4)
C16 C17 C18 C13 -0.2(4)
C14 C13 C18 C17 -1.1(3)
As1 C13 C18 C17 179.70(17)
C9 P9 C19 C20 61.55(18)
As1 P9 C19 C20 159.84(14)
C9 P9 C19 C21 -176.71(16)
As1 P9 C19 C21 -78.41(16)
C40 C31 C32 C33 -3.3(3)
As31 C31 C32 C33 174.90(17)
C31 C32 C33 C34 1.1(4)
C32 C33 C34 C35 2.2(3)
C32 C33 C34 C41 -179.3(2)
C33 C34 C35 C40 -3.4(3)
C41 C34 C35 C40 177.7(2)
C33 C34 C35 C36 176.1(2)
C41 C34 C35 C36 -2.8(3)
C40 C35 C36 C37 1.5(3)
C34 C35 C36 C37 -178.1(2)
C40 C35 C36 C42 -179.8(2)
C34 C35 C36 C42 0.7(3)
C35 C36 C37 C38 -0.6(3)
C42 C36 C37 C38 -179.0(2)
C36 C37 C38 C39 -1.5(4)
C37 C38 C39 C40 2.6(3)
C37 C38 C39 P39 174.11(18)
C49 P39 C39 C38 73.6(2)
As31 P39 C39 C38 179.40(19)
C49 P39 C39 C40 -114.69(18)
As31 P39 C39 C40 -8.94(17)
C36 C35 C40 C31 -178.2(2)
C34 C35 C40 C31 1.2(3)
C36 C35 C40 C39 -0.3(3)
C34 C35 C40 C39 179.2(2)
C32 C31 C40 C35 2.1(3)
As31 C31 C40 C35 -176.26(16)
C32 C31 C40 C39 -175.7(2)
As31 C31 C40 C39 5.9(3)
C38 C39 C40 C35 -1.7(3)
P39 C39 C40 C35 -174.04(16)
C38 C39 C40 C31 176.1(2)
P39 C39 C40 C31 3.8(3)
C33 C34 C41 C42 -175.1(3)
C35 C34 C41 C42 3.6(3)
C37 C36 C42 C41 -179.9(3)
C35 C36 C42 C41 1.6(3)
C34 C41 C42 C36 -3.1(3)
C48 C43 C44 C45 -1.1(4)
As31 C43 C44 C45 179.83(18)
C43 C44 C45 C46 0.9(4)
C44 C45 C46 C47 0.0(4)
C45 C46 C47 C48 -0.6(4)
C46 C47 C48 C43 0.4(4)
C44 C43 C48 C47 0.4(3)
As31 C43 C48 C47 179.47(17)
C39 P39 C49 C51 177.01(16)
As31 P39 C49 C51 78.18(16)
C39 P39 C49 C50 -61.81(18)
As31 P39 C49 C50 -160.65(15)
